data_4000596
_publ_section_title
;
Evidence and characterization of a new decamolybdocobaltate cobalt salt,
an efficient precursor for hydrotreating catalyst preparation
;
_journal_name_full 'Chemistry of Materials'
_journal_paper_doi 10.1021/cm050377+
_journal_year 2005
_chemical_formula_sum 'C24 H24 Bi2 Br6 S6'
_chemical_formula_weight 1402.21
_space_group_IT_number 2
_symmetry_cell_setting triclinic
_symmetry_space_group_name_Hall '-P 1'
_symmetry_space_group_name_H-M 'P -1'
_cell_angle_alpha 71.5783(5)
_cell_angle_beta 86.4844(4)
_cell_angle_gamma 68.5989(5)
_cell_formula_units_Z 2
_cell_length_a 12.2882(2)
_cell_length_b 12.55970(10)
_cell_length_c 13.0650(2)
_cell_measurement_temperature 293(2)
_cell_volume 1777.84(4)
_diffrn_ambient_temperature 293(2)
_exptl_crystal_density_diffrn 2.619
_cod_depositor_comments
;
The following automatic conversions were performed:
'_symmetry_cell_setting' value 'Triclinic' changed to 'triclinic'
according to '/home/saulius/struct/CIF-dictionaries/cif_core.dic'
dictionary named 'cif_core.dic' version 2.4.1 from 2010-06-29.

Automatic conversion script
Id: cif_fix_enum 1527 2010-12-29 10:47:43Z saulius 
;
_cod_database_code 4000596

loop_
_symmetry_equiv_pos_as_xyz
'x, y, z'
'-x, -y, -z'

loop_
_atom_site_label
_atom_site_type_symbol
_atom_site_fract_x
_atom_site_fract_y
_atom_site_fract_z
_atom_site_U_iso_or_equiv
_atom_site_adp_type
_atom_site_occupancy
_atom_site_symmetry_multiplicity
_atom_site_calc_flag
_atom_site_refinement_flags
_atom_site_disorder_assembly
_atom_site_disorder_group
Bi1 Bi 0.10434(2) 0.32808(2) 0.96342(2) 0.03570(8) Uani 1 1 d . . .
Bi2 Bi -0.31043(2) 0.35345(2) 0.03742(2) 0.03705(8) Uani 1 1 d . . .
Br1 Br 0.20366(8) 0.09581(7) 1.06982(8) 0.0622(2) Uani 1 1 d . . .
Br2 Br 0.28720(7) 0.37418(8) 1.00574(8) 0.0648(2) Uani 1 1 d . . .
Br3 Br -0.00189(9) 0.37642(7) 1.14080(7) 0.0644(2) Uani 1 1 d . . .
Br4 Br -0.44943(6) 0.51728(6) -0.14259(6) 0.04571(17) Uani 1 1 d . . .
Br5 Br -0.13102(6) 0.28135(8) -0.08747(7) 0.05468(19) Uani 1 1 d . . .
Br6 Br -0.39423(7) 0.19354(7) 0.02570(8) 0.0583(2) Uani 1 1 d . . .
S1 S 0.58198(16) -0.25358(17) 0.57615(17) 0.0499(4) Uani 1 1 d . . .
S2 S 0.4631(2) -0.2874(2) 0.3955(2) 0.0673(6) Uani 1 1 d . . .
S3 S -0.17375(15) 0.11131(14) 0.21129(14) 0.0378(3) Uani 1 1 d . . .
S4 S -0.29681(14) 0.31523(15) 0.29963(14) 0.0396(4) Uani 1 1 d . . .
S5 S 0.03190(16) 0.44838(15) 0.68950(15) 0.0442(4) Uani 1 1 d . . .
S6 S 0.27356(14) 0.27051(15) 0.78404(14) 0.0384(4) Uani 1 1 d . . .
C1 C 0.2642(6) 0.0223(5) 0.5282(5) 0.0339(13) Uani 1 1 d . . .
C2 C 0.3801(6) -0.0553(6) 0.5640(5) 0.0371(14) Uani 1 1 d . . .
H2 H 0.4173 -0.0423 0.6162 0.044 Uiso 1 1 calc R . .
C3 C 0.4409(5) -0.1492(6) 0.5256(6) 0.0376(14) Uani 1 1 d . . .
C4 C 0.3845(6) -0.1658(6) 0.4445(6) 0.0399(15) Uani 1 1 d . . .
C5 C 0.2714(6) -0.0888(6) 0.4057(6) 0.0391(14) Uani 1 1 d . . .
H5 H 0.2363 -0.0990 0.3502 0.047 Uiso 1 1 calc R . .
C6 C 0.2084(5) 0.0047(5) 0.4484(5) 0.0313(13) Uani 1 1 d . . .
C7 C 0.0870(5) 0.0814(5) 0.4116(5) 0.0295(12) Uani 1 1 d . . .
C8 C 0.0250(6) 0.0616(5) 0.3363(5) 0.0346(13) Uani 1 1 d . . .
H8 H 0.0630 -0.0011 0.3083 0.041 Uiso 1 1 calc R . .
C9 C -0.0899(6) 0.1325(5) 0.3033(5) 0.0346(13) Uani 1 1 d . . .
C10 C -0.1504(5) 0.2280(5) 0.3456(5) 0.0313(12) Uani 1 1 d . . .
C11 C -0.0908(5) 0.2477(5) 0.4194(5) 0.0330(13) Uani 1 1 d . . .
H11 H -0.1297 0.3106 0.4469 0.040 Uiso 1 1 calc R . .
C12 C 0.0272(5) 0.1761(5) 0.4549(5) 0.0319(13) Uani 1 1 d . . .
C13 C 0.0868(5) 0.1979(5) 0.5343(5) 0.0317(13) Uani 1 1 d . . .
C14 C 0.0340(6) 0.2958(6) 0.5738(5) 0.0361(14) Uani 1 1 d . . .
H14 H -0.0421 0.3475 0.5486 0.043 Uiso 1 1 calc R . .
C15 C 0.0893(5) 0.3187(5) 0.6475(5) 0.0319(13) Uani 1 1 d . . .
C16 C 0.2047(5) 0.2376(5) 0.6895(5) 0.0321(13) Uani 1 1 d . . .
C17 C 0.2580(5) 0.1429(5) 0.6506(5) 0.0333(13) Uani 1 1 d . . .
H17 H 0.3337 0.0910 0.6769 0.040 Uiso 1 1 calc R . .
C18 C 0.2030(5) 0.1209(5) 0.5726(5) 0.0302(12) Uani 1 1 d . . .
C19 C 0.6138(7) -0.2060(8) 0.6841(7) 0.058(2) Uani 1 1 d . . .
H19A H 0.6903 -0.2583 0.7173 0.087 Uiso 1 1 calc R . .
H19B H 0.5565 -0.2098 0.7372 0.087 Uiso 1 1 calc R . .
H19C H 0.6115 -0.1248 0.6553 0.087 Uiso 1 1 calc R . .
C20 C 0.3610(12) -0.2815(14) 0.3013(14) 0.134(7) Uani 1 1 d . . .
H20A H 0.3966 -0.3449 0.2701 0.201 Uiso 1 1 calc R . .
H20B H 0.3378 -0.2050 0.2453 0.201 Uiso 1 1 calc R . .
H20C H 0.2934 -0.2914 0.3377 0.201 Uiso 1 1 calc R . .
C21 C -0.0712(7) 0.0012(7) 0.1587(7) 0.0503(18) Uani 1 1 d . . .
H21A H -0.1114 -0.0147 0.1078 0.076 Uiso 1 1 calc R . .
H21B H -0.0347 -0.0719 0.2169 0.076 Uiso 1 1 calc R . .
H21C H -0.0125 0.0310 0.1233 0.076 Uiso 1 1 calc R . .
C22 C -0.3243(9) 0.4482(8) 0.3341(11) 0.097(4) Uani 1 1 d . . .
H22A H -0.4036 0.5019 0.3117 0.145 Uiso 1 1 calc R . .
H22B H -0.2717 0.4869 0.2984 0.145 Uiso 1 1 calc R . .
H22C H -0.3125 0.4276 0.4110 0.145 Uiso 1 1 calc R . .
C23 C -0.1208(7) 0.5085(7) 0.6517(7) 0.057(2) Uani 1 1 d . . .
H23A H -0.1581 0.5798 0.6723 0.086 Uiso 1 1 calc R . .
H23B H -0.1548 0.4497 0.6877 0.086 Uiso 1 1 calc R . .
H23C H -0.1318 0.5283 0.5749 0.086 Uiso 1 1 calc R . .
C24 C 0.3957(6) 0.1342(7) 0.8429(7) 0.0538(19) Uani 1 1 d . . .
H24A H 0.4380 0.1452 0.8958 0.081 Uiso 1 1 calc R . .
H24B H 0.4466 0.1145 0.7875 0.081 Uiso 1 1 calc R . .
H24C H 0.3681 0.0699 0.8771 0.081 Uiso 1 1 calc R . .

loop_
_atom_site_aniso_label
_atom_site_aniso_U_11
_atom_site_aniso_U_22
_atom_site_aniso_U_33
_atom_site_aniso_U_23
_atom_site_aniso_U_13
_atom_site_aniso_U_12
Bi1 0.03868(14) 0.03855(14) 0.03654(15) -0.01872(11) 0.00526(10) -0.01622(10)
Bi2 0.03951(14) 0.03734(14) 0.03741(15) -0.01490(11) -0.00119(10) -0.01433(11)
Br1 0.0695(5) 0.0406(4) 0.0668(6) -0.0116(4) 0.0109(4) -0.0148(4)
Br2 0.0584(5) 0.0677(5) 0.0847(7) -0.0327(5) -0.0130(4) -0.0312(4)
Br3 0.1046(7) 0.0420(4) 0.0418(4) -0.0190(3) 0.0290(4) -0.0203(4)
Br4 0.0483(4) 0.0456(4) 0.0389(4) -0.0129(3) -0.0104(3) -0.0106(3)
Br5 0.0438(4) 0.0741(5) 0.0498(5) -0.0237(4) 0.0088(3) -0.0231(4)
Br6 0.0528(4) 0.0479(4) 0.0801(6) -0.0188(4) -0.0137(4) -0.0233(3)
S1 0.0402(9) 0.0474(10) 0.0517(11) -0.0204(9) 0.0008(8) 0.0002(7)
S2 0.0600(12) 0.0646(13) 0.0715(15) -0.0481(12) 0.0014(11) 0.0070(10)
S3 0.0471(9) 0.0363(8) 0.0312(8) -0.0109(7) -0.0051(7) -0.0152(7)
S4 0.0367(8) 0.0433(8) 0.0384(9) -0.0163(7) -0.0034(7) -0.0106(7)
S5 0.0533(10) 0.0361(8) 0.0408(10) -0.0211(8) -0.0046(8) -0.0047(7)
S6 0.0390(8) 0.0448(9) 0.0382(9) -0.0214(7) 0.0019(7) -0.0158(7)
C1 0.037(3) 0.034(3) 0.030(3) -0.011(3) 0.006(3) -0.012(3)
C2 0.037(3) 0.038(3) 0.034(4) -0.014(3) 0.001(3) -0.008(3)
C3 0.034(3) 0.037(3) 0.037(4) -0.010(3) 0.012(3) -0.011(3)
C4 0.046(4) 0.039(3) 0.036(4) -0.019(3) 0.012(3) -0.012(3)
C5 0.041(3) 0.043(3) 0.036(4) -0.019(3) 0.002(3) -0.013(3)
C6 0.037(3) 0.030(3) 0.025(3) -0.011(2) 0.001(2) -0.007(2)
C7 0.034(3) 0.031(3) 0.020(3) -0.007(2) 0.002(2) -0.008(2)
C8 0.040(3) 0.032(3) 0.030(3) -0.012(3) 0.002(3) -0.010(3)
C9 0.047(4) 0.033(3) 0.024(3) -0.004(3) -0.001(3) -0.018(3)
C10 0.033(3) 0.029(3) 0.028(3) -0.004(2) -0.002(2) -0.010(2)
C11 0.039(3) 0.030(3) 0.028(3) -0.010(3) 0.000(3) -0.009(2)
C12 0.037(3) 0.031(3) 0.025(3) -0.007(2) 0.000(2) -0.011(2)
C13 0.039(3) 0.030(3) 0.025(3) -0.008(2) 0.000(2) -0.011(2)
C14 0.038(3) 0.033(3) 0.032(3) -0.010(3) 0.000(3) -0.006(3)
C15 0.040(3) 0.028(3) 0.028(3) -0.014(2) 0.002(3) -0.008(2)
C16 0.038(3) 0.035(3) 0.027(3) -0.014(3) 0.004(3) -0.015(3)
C17 0.033(3) 0.036(3) 0.028(3) -0.010(3) -0.001(2) -0.009(2)
C18 0.037(3) 0.031(3) 0.026(3) -0.013(2) 0.005(2) -0.013(2)
C19 0.049(4) 0.059(5) 0.052(5) -0.016(4) -0.009(4) -0.004(4)
C20 0.100(9) 0.148(12) 0.166(15) -0.133(12) -0.032(9) 0.020(8)
C21 0.055(4) 0.056(4) 0.049(5) -0.029(4) 0.003(4) -0.020(4)
C22 0.074(6) 0.055(5) 0.165(12) -0.065(7) -0.054(7) 0.007(5)
C23 0.054(4) 0.050(4) 0.055(5) -0.024(4) -0.006(4) 0.002(3)
C24 0.044(4) 0.060(5) 0.054(5) -0.025(4) -0.009(3) -0.006(3)

loop_
_geom_bond_atom_site_label_1
_geom_bond_atom_site_label_2
_geom_bond_distance
_geom_bond_site_symmetry_2
_geom_bond_publ_flag
Bi1 Br1 2.6418(8) . ?
Bi1 Br2 2.6447(8) . ?
Bi1 Br3 2.7172(8) . ?
Bi1 S6 3.1169(17) . ?
Bi2 Br6 2.6154(7) . ?
Bi2 Br5 2.7165(8) . ?
Bi2 Br4 2.7480(7) . ?
Bi2 S3 3.0990(17) . ?
S1 C3 1.759(7) . ?
S1 C19 1.808(9) . ?
S2 C4 1.772(6) . ?
S2 C20 1.776(12) . ?
S3 C9 1.769(6) . ?
S3 C21 1.788(7) . ?
S4 C10 1.754(6) . ?
S4 C22 1.775(8) . ?
S5 C15 1.769(6) . ?
S5 C23 1.783(8) . ?
S6 C16 1.766(6) . ?
S6 C24 1.792(8) . ?
C1 C6 1.396(9) . ?
C1 C2 1.406(9) . ?
C1 C18 1.469(8) . ?
C2 C3 1.373(9) . ?
C3 C4 1.409(10) . ?
C4 C5 1.385(10) . ?
C5 C6 1.410(8) . ?
C6 C7 1.460(8) . ?
C7 C8 1.413(9) . ?
C7 C12 1.417(8) . ?
C8 C9 1.373(9) . ?
C9 C10 1.419(9) . ?
C10 C11 1.377(9) . ?
C11 C12 1.411(9) . ?
C12 C13 1.452(9) . ?
C13 C14 1.407(9) . ?
C13 C18 1.414(9) . ?
C14 C15 1.366(9) . ?
C15 C16 1.428(9) . ?
C16 C17 1.369(9) . ?
C17 C18 1.403(8) . ?
